data_7201577
loop_
_publ_author_name
'Bo, Qi-Bing'
'Sun, Zhong-Xi'
'Forsling, Willis'

_publ_section_title
;
 A new family of 3D 3d--4f heterometallic frameworks comprising 1D
 inorganic lanthanide ladders and organic CuI-bipyridine chains
;
_journal_issue 2
_journal_name_full CrystEngComm
_journal_page_first 232
_journal_paper_doi 10.1039/b710786b
_journal_volume 10
_journal_year 2008
_chemical_formula_sum 'C34 H30 Cu2 N6 O20 S2 Tb2'
_chemical_formula_weight 1351.68
_chemical_name_systematic
;
?
;
_space_group_IT_number 2
_symmetry_cell_setting triclinic
_symmetry_space_group_name_Hall '-P 1'
_symmetry_space_group_name_H-M 'P -1'
_atom_sites_solution_hydrogens geom
_atom_sites_solution_primary direct
_atom_sites_solution_secondary difmap
_audit_creation_method SHELXL-97
_cell_angle_alpha 87.744(2)
_cell_angle_beta 67.324(2)
_cell_angle_gamma 66.785(2)
_cell_formula_units_Z 2
_cell_length_a 12.624(2)
_cell_length_b 13.208(3)
_cell_length_c 14.457(3)
_cell_measurement_reflns_used 4918
_cell_measurement_temperature 298(2)
_cell_measurement_theta_max 28.203
_cell_measurement_theta_min 2.436
_cell_volume 2026.0(7)
_computing_cell_refinement 'Bruker SMART'
_computing_data_collection 'Bruker SMART'
_computing_data_reduction 'Bruker SAINT'
_computing_molecular_graphics 'Bruker SHELXTL'
_computing_publication_material 'Bruker SHELXTL'
_computing_structure_refinement 'SHELXL-97 (Sheldrick, 1997)'
_computing_structure_solution 'SHELXS-97 (Sheldrick, 1990)'
_diffrn_ambient_temperature 298(2)
_diffrn_measured_fraction_theta_full 0.984
_diffrn_measured_fraction_theta_max 0.984
_diffrn_measurement_device_type 'CCD area detector'
_diffrn_measurement_method 'phi and omega scans'
_diffrn_radiation_monochromator graphite
_diffrn_radiation_source 'fine-focus sealed tube'
_diffrn_radiation_type MoK\a
_diffrn_radiation_wavelength 0.71073
_diffrn_reflns_av_R_equivalents 0.0318
_diffrn_reflns_av_sigmaI/netI 0.0582
_diffrn_reflns_limit_h_max 14
_diffrn_reflns_limit_h_min -15
_diffrn_reflns_limit_k_max 15
_diffrn_reflns_limit_k_min -13
_diffrn_reflns_limit_l_max 17
_diffrn_reflns_limit_l_min -10
_diffrn_reflns_number 10584
_diffrn_reflns_theta_full 25.01
_diffrn_reflns_theta_max 25.01
_diffrn_reflns_theta_min 1.54
_exptl_absorpt_coefficient_mu 4.679
_exptl_absorpt_correction_T_max 0.3439
_exptl_absorpt_correction_T_min 0.1946
_exptl_absorpt_correction_type multi-scan
_exptl_absorpt_process_details sadabs
_exptl_crystal_density_diffrn 2.216
_exptl_crystal_density_meas 0
_exptl_crystal_density_method 'not measured'
_exptl_crystal_F_000 1312
_exptl_crystal_size_max 0.52
_exptl_crystal_size_mid 0.40
_exptl_crystal_size_min 0.29
_refine_diff_density_max 1.332
_refine_diff_density_min -3.355
_refine_diff_density_rms 0.282
_refine_ls_extinction_method none
_refine_ls_goodness_of_fit_ref 0.994
_refine_ls_hydrogen_treatment mixed
_refine_ls_matrix_type full
_refine_ls_number_parameters 595
_refine_ls_number_reflns 7019
_refine_ls_number_restraints 0
_refine_ls_restrained_S_all 0.994
_refine_ls_R_factor_all 0.0613
_refine_ls_R_factor_gt 0.0418
_refine_ls_shift/su_max 0.001
_refine_ls_shift/su_mean 0.000
_refine_ls_structure_factor_coef Fsqd
_refine_ls_weighting_details 'calc w=1/[\s^2^(Fo^2^)+(0.0758P)^2^+0.0000P] where P=(Fo^2^+2Fc^2^)/3'
_refine_ls_weighting_scheme calc
_refine_ls_wR_factor_gt 0.1092
_refine_ls_wR_factor_ref 0.1282
_reflns_number_gt 5035
_reflns_number_total 7019
_reflns_threshold_expression >2sigma(I)
_cod_data_source_file b710786b.txt
_cod_data_source_block 070114b
_cod_depositor_comments
;
The following automatic conversions were performed:
'_symmetry_cell_setting' value 'Triclinic' changed to 'triclinic'
according to '/home/saulius/struct/CIF-dictionaries/cif_core.dic'
dictionary named 'cif_core.dic' version 2.4.1 from 2010-06-29.

Automatic conversion script
Id: cif_fix_enum 1527 2010-12-29 10:47:43Z saulius 
;
_cod_original_sg_symbol_H-M P-1
_cod_database_code 7201577

loop_
_symmetry_equiv_pos_as_xyz
'x, y, z'
'-x, -y, -z'

loop_
_atom_site_label
_atom_site_type_symbol
_atom_site_fract_x
_atom_site_fract_y
_atom_site_fract_z
_atom_site_U_iso_or_equiv
_atom_site_adp_type
_atom_site_occupancy
_atom_site_symmetry_multiplicity
_atom_site_calc_flag
_atom_site_refinement_flags
_atom_site_disorder_assembly
_atom_site_disorder_group
Tb1 Tb 0.68307(3) 0.87891(2) 0.07347(2) 0.01062(12) Uani 1 1 d . . .
Tb2 Tb 1.18710(3) 0.87527(2) 0.06661(2) 0.01025(12) Uani 1 1 d . . .
Cu1 Cu 0.55518(10) 0.74051(9) 0.43639(8) 0.0332(3) Uani 1 1 d . . .
Cu2 Cu 1.02437(10) 0.72282(9) 0.44658(9) 0.0348(3) Uani 1 1 d . . .
N1 N 0.7921(5) 0.6741(5) 0.0327(4) 0.0140(13) Uani 1 1 d . . .
N2 N 1.2906(5) 0.6704(4) 0.0304(5) 0.0157(13) Uani 1 1 d . . .
N3 N 0.6295(6) 0.8344(5) 0.4555(5) 0.0271(16) Uani 1 1 d . . .
N4 N 0.4405(6) 0.6715(5) 0.4630(5) 0.0248(16) Uani 1 1 d . . .
N5 N 0.9207(6) 0.6418(5) 0.4708(5) 0.0263(16) Uani 1 1 d . . .
N6 N 1.0933(6) 0.8204(5) 0.4689(5) 0.0268(16) Uani 1 1 d . . .
O1 O 0.6320(5) 0.7823(4) 0.2121(4) 0.0200(12) Uani 1 1 d . . .
O2 O 0.6880(5) 0.6299(5) 0.2866(4) 0.0330(14) Uani 1 1 d . . .
O3 O 0.8232(5) 0.8104(4) -0.0970(4) 0.0215(12) Uani 1 1 d . . .
O4 O 0.9712(7) 0.6745(5) -0.2203(5) 0.062(2) Uani 1 1 d . . .
O5 O 1.1254(5) 0.7829(4) 0.2048(4) 0.0181(11) Uani 1 1 d . . .
O6 O 1.1600(5) 0.6319(5) 0.2854(4) 0.0313(14) Uani 1 1 d . . .
O7 O 1.3287(5) 0.8027(4) -0.1024(4) 0.0238(12) Uani 1 1 d . . .
O8 O 1.4674(7) 0.6634(6) -0.2255(5) 0.063(2) Uani 1 1 d . . .
O9 O 0.8625(4) 0.8252(4) 0.1236(4) 0.0185(11) Uani 1 1 d . . .
O10 O 0.8529(4) 0.9692(4) 0.0230(4) 0.0164(11) Uani 1 1 d . . .
O11 O 0.9463(4) 0.9583(4) 0.1450(4) 0.0186(11) Uani 1 1 d . . .
O12 O 1.0586(4) 0.8256(4) 0.0007(4) 0.0167(11) Uani 1 1 d . . .
O13 O 0.4425(5) 0.9549(4) 0.1478(4) 0.0219(12) Uani 1 1 d . . .
O14 O 0.5619(4) 0.8241(4) 0.0019(4) 0.0183(11) Uani 1 1 d . . .
O15 O 0.3640(5) 0.8217(4) 0.1185(4) 0.0211(12) Uani 1 1 d . . .
O16 O 0.3593(4) 0.9659(4) 0.0185(4) 0.0187(11) Uani 1 1 d . . .
O17 O 0.5990(5) 1.0334(4) 0.2002(4) 0.0259(13) Uani 1 1 d . . .
H35 H 0.5586 1.0734 0.1672 0.039 Uiso 1 1 d R . .
H36 H 0.6442 1.0680 0.1975 0.039 Uiso 1 1 d R . .
O18 O 1.1070(5) 1.0291(4) 0.1947(4) 0.0210(12) Uani 1 1 d . . .
H37 H 1.0675 1.0697 0.1614 0.031 Uiso 1 1 d R . .
H38 H 1.1572 1.0595 0.1875 0.031 Uiso 1 1 d R . .
O19 O 0.8655(7) 0.2106(6) 0.2182(5) 0.060(2) Uani 1 1 d . . .
H39 H 0.9328 0.1516 0.1939 0.090 Uiso 1 1 d R . .
H40 H 0.8914 0.2606 0.2200 0.090 Uiso 1 1 d R . .
O20 O 0.3655(7) 0.1976(6) 0.2180(5) 0.077(3) Uani 1 1 d . . .
H41 H 0.3749 0.2133 0.1586 0.116 Uiso 1 1 d R . .
H42 H 0.4270 0.1358 0.2104 0.116 Uiso 1 1 d R . .
S1 S 0.93027(15) 0.89463(14) 0.07439(13) 0.0113(4) Uani 1 1 d . . .
S2 S 0.43141(15) 0.89184(14) 0.07319(13) 0.0117(4) Uani 1 1 d . . .
C1 C 0.6916(7) 0.6784(6) 0.2110(6) 0.0202(17) Uani 1 1 d . . .
C2 C 0.7730(7) 0.6121(6) 0.1081(6) 0.0179(16) Uani 1 1 d . . .
C3 C 0.8281(7) 0.4955(6) 0.0880(7) 0.0247(18) Uani 1 1 d . . .
H3 H 0.8152 0.4523 0.1401 0.030 Uiso 1 1 calc R . .
C4 C 0.9029(7) 0.4461(6) -0.0123(7) 0.027(2) Uani 1 1 d . . .
H4 H 0.9385 0.3692 -0.0278 0.032 Uiso 1 1 calc R . .
C5 C 0.9238(7) 0.5110(6) -0.0877(7) 0.0268(19) Uani 1 1 d . . .
H5 H 0.9748 0.4791 -0.1546 0.032 Uiso 1 1 calc R . .
C6 C 0.8663(7) 0.6264(6) -0.0616(6) 0.0193(17) Uani 1 1 d . . .
C7 C 0.8896(7) 0.7088(7) -0.1350(6) 0.028(2) Uani 1 1 d . . .
C8 C 1.1782(7) 0.6787(6) 0.2076(6) 0.0196(17) Uani 1 1 d . . .
C9 C 1.2682(7) 0.6102(6) 0.1077(6) 0.0195(17) Uani 1 1 d . . .
C10 C 1.3238(7) 0.4945(6) 0.0914(7) 0.0259(19) Uani 1 1 d . . .
H10 H 1.3101 0.4531 0.1448 0.031 Uiso 1 1 calc R . .
C11 C 1.4013(7) 0.4426(6) -0.0082(7) 0.032(2) Uani 1 1 d . . .
H11 H 1.4378 0.3655 -0.0220 0.038 Uiso 1 1 calc R . .
C12 C 1.4235(7) 0.5050(6) -0.0852(7) 0.0252(19) Uani 1 1 d . . .
H12 H 1.4756 0.4708 -0.1513 0.030 Uiso 1 1 calc R . .
C13 C 1.3669(7) 0.6210(6) -0.0635(6) 0.0213(17) Uani 1 1 d . . .
C14 C 1.3913(7) 0.6995(6) -0.1386(6) 0.0248(18) Uani 1 1 d . . .
C15 C 0.5871(8) 0.8917(7) 0.5468(6) 0.035(2) Uani 1 1 d . . .
H15 H 0.5206 0.8844 0.6001 0.042 Uiso 1 1 calc R . .
C16 C 0.6371(8) 0.9599(7) 0.5650(6) 0.032(2) Uani 1 1 d . . .
H16 H 0.6044 0.9981 0.6293 0.039 Uiso 1 1 calc R . .
C17 C 0.7377(7) 0.9720(6) 0.4862(6) 0.0241(18) Uani 1 1 d . . .
C18 C 0.7802(8) 0.9142(7) 0.3926(6) 0.032(2) Uani 1 1 d . . .
H18 H 0.8460 0.9206 0.3380 0.038 Uiso 1 1 calc R . .
C19 C 0.7251(8) 0.8464(7) 0.3797(6) 0.035(2) Uani 1 1 d . . .
H19 H 0.7555 0.8078 0.3160 0.042 Uiso 1 1 calc R . .
C20 C 0.3925(7) 0.6372(6) 0.5540(6) 0.0255(19) Uani 1 1 d . . .
H20 H 0.4064 0.6566 0.6080 0.031 Uiso 1 1 calc R . .
C21 C 0.3239(7) 0.5746(6) 0.5680(6) 0.0265(19) Uani 1 1 d . . .
H21 H 0.2909 0.5536 0.6313 0.032 Uiso 1 1 calc R . .
C22 C 0.3038(7) 0.5427(6) 0.4886(6) 0.0210(17) Uani 1 1 d . . .
C23 C 0.3530(7) 0.5778(6) 0.3970(6) 0.0272(19) Uani 1 1 d . . .
H23 H 0.3417 0.5580 0.3416 0.033 Uiso 1 1 calc R . .
C24 C 0.4186(7) 0.6420(7) 0.3875(6) 0.0277(19) Uani 1 1 d . . .
H24 H 0.4492 0.6660 0.3253 0.033 Uiso 1 1 calc R . .
C25 C 0.8260(8) 0.6534(7) 0.5585(7) 0.037(2) Uani 1 1 d . . .
H25 H 0.8095 0.7033 0.6112 0.044 Uiso 1 1 calc R . .
C26 C 0.7509(7) 0.5968(6) 0.5766(6) 0.029(2) Uani 1 1 d . . .
H26 H 0.6870 0.6068 0.6400 0.034 Uiso 1 1 calc R . .
C27 C 0.7726(7) 0.5234(6) 0.4971(6) 0.0212(17) Uani 1 1 d . . .
C28 C 0.8707(8) 0.5109(7) 0.4057(6) 0.030(2) Uani 1 1 d . . .
H28 H 0.8886 0.4629 0.3511 0.036 Uiso 1 1 calc R . .
C29 C 0.9413(8) 0.5698(7) 0.3965(6) 0.034(2) Uani 1 1 d . . .
H29 H 1.0079 0.5593 0.3346 0.040 Uiso 1 1 calc R . .
C30 C 1.0980(8) 0.8360(7) 0.5578(6) 0.028(2) Uani 1 1 d . . .
H30 H 1.0627 0.8015 0.6109 0.033 Uiso 1 1 calc R . .
C31 C 1.1527(8) 0.9011(7) 0.5734(6) 0.032(2) Uani 1 1 d . . .
H31 H 1.1549 0.9089 0.6362 0.038 Uiso 1 1 calc R . .
C32 C 1.2051(7) 0.9557(6) 0.4968(6) 0.0236(18) Uani 1 1 d . . .
C33 C 1.1965(9) 0.9409(7) 0.4065(6) 0.038(2) Uani 1 1 d . . .
H33 H 1.2282 0.9768 0.3530 0.046 Uiso 1 1 calc R . .
C34 C 1.1418(8) 0.8736(7) 0.3948(6) 0.035(2) Uani 1 1 d . . .
H34 H 1.1382 0.8645 0.3327 0.042 Uiso 1 1 calc R . .

loop_
_atom_site_aniso_label
_atom_site_aniso_U_11
_atom_site_aniso_U_22
_atom_site_aniso_U_33
_atom_site_aniso_U_23
_atom_site_aniso_U_13
_atom_site_aniso_U_12
Tb1 0.0148(2) 0.0092(2) 0.0099(2) 0.00273(14) -0.00790(16) -0.00424(15)
Tb2 0.0149(2) 0.0092(2) 0.0093(2) 0.00347(14) -0.00785(15) -0.00472(15)
Cu1 0.0445(6) 0.0358(6) 0.0374(6) 0.0089(5) -0.0223(6) -0.0288(5)
Cu2 0.0461(7) 0.0315(6) 0.0454(7) 0.0072(5) -0.0262(6) -0.0267(5)
N1 0.013(3) 0.013(3) 0.018(3) 0.003(3) -0.010(3) -0.004(2)
N2 0.018(3) 0.007(3) 0.026(4) 0.000(3) -0.012(3) -0.005(3)
N3 0.038(4) 0.029(4) 0.026(4) 0.009(3) -0.013(3) -0.025(3)
N4 0.027(4) 0.016(3) 0.033(4) 0.000(3) -0.010(3) -0.012(3)
N5 0.033(4) 0.028(4) 0.024(4) 0.003(3) -0.011(3) -0.020(3)
N6 0.033(4) 0.025(4) 0.034(4) 0.004(3) -0.020(3) -0.016(3)
O1 0.022(3) 0.014(3) 0.017(3) 0.004(2) -0.005(2) -0.004(2)
O2 0.045(4) 0.033(3) 0.024(3) 0.017(3) -0.015(3) -0.020(3)
O3 0.030(3) 0.015(3) 0.014(3) 0.001(2) -0.005(2) -0.007(2)
O4 0.085(5) 0.027(4) 0.025(4) -0.011(3) 0.014(4) -0.008(4)
O5 0.024(3) 0.018(3) 0.015(3) 0.010(2) -0.011(2) -0.009(2)
O6 0.043(4) 0.036(3) 0.026(3) 0.022(3) -0.020(3) -0.023(3)
O7 0.028(3) 0.019(3) 0.015(3) -0.002(2) -0.001(2) -0.008(2)
O8 0.073(5) 0.042(4) 0.022(4) -0.015(3) 0.019(4) -0.007(4)
O9 0.021(3) 0.020(3) 0.023(3) 0.012(2) -0.013(2) -0.013(2)
O10 0.018(3) 0.016(3) 0.018(3) 0.007(2) -0.012(2) -0.005(2)
O11 0.024(3) 0.021(3) 0.017(3) 0.002(2) -0.012(2) -0.011(2)
O12 0.013(2) 0.014(3) 0.020(3) 0.002(2) -0.008(2) -0.001(2)
O13 0.032(3) 0.022(3) 0.019(3) 0.002(2) -0.015(2) -0.013(2)
O14 0.017(3) 0.011(3) 0.024(3) 0.002(2) -0.010(2) -0.002(2)
O15 0.024(3) 0.019(3) 0.028(3) 0.012(2) -0.015(3) -0.013(2)
O16 0.021(3) 0.013(3) 0.024(3) 0.008(2) -0.015(2) -0.004(2)
O17 0.033(3) 0.026(3) 0.021(3) -0.001(2) -0.013(3) -0.012(3)
O18 0.030(3) 0.019(3) 0.015(3) 0.001(2) -0.007(2) -0.012(2)
O19 0.063(5) 0.071(5) 0.037(4) 0.001(4) -0.017(4) -0.023(4)
O20 0.073(6) 0.078(6) 0.034(4) -0.005(4) -0.014(4) 0.009(5)
S1 0.0145(9) 0.0116(8) 0.0119(9) 0.0046(7) -0.0088(8) -0.0062(7)
S2 0.0151(9) 0.0093(8) 0.0144(9) 0.0043(7) -0.0100(8) -0.0049(7)
C1 0.023(4) 0.024(4) 0.017(4) 0.010(4) -0.008(3) -0.014(4)
C2 0.020(4) 0.014(4) 0.031(5) 0.009(3) -0.019(4) -0.010(3)
C3 0.028(4) 0.019(4) 0.039(5) 0.013(4) -0.024(4) -0.012(4)
C4 0.031(4) 0.011(4) 0.052(6) 0.004(4) -0.029(4) -0.011(4)
C5 0.031(4) 0.012(4) 0.041(5) -0.011(4) -0.024(4) -0.003(3)
C6 0.023(4) 0.020(4) 0.024(4) 0.006(3) -0.018(4) -0.010(3)
C7 0.025(4) 0.026(5) 0.019(4) -0.004(4) 0.000(4) -0.005(4)
C8 0.025(4) 0.021(4) 0.026(4) 0.018(4) -0.016(4) -0.018(4)
C9 0.023(4) 0.011(4) 0.030(5) 0.005(3) -0.014(4) -0.008(3)
C10 0.028(4) 0.014(4) 0.045(5) 0.010(4) -0.023(4) -0.010(3)
C11 0.028(5) 0.011(4) 0.065(7) -0.001(4) -0.028(5) -0.006(4)
C12 0.021(4) 0.017(4) 0.038(5) -0.012(4) -0.014(4) -0.003(3)
C13 0.022(4) 0.017(4) 0.031(5) -0.004(4) -0.017(4) -0.006(3)
C14 0.026(4) 0.023(4) 0.023(5) 0.001(4) -0.010(4) -0.007(4)
C15 0.046(5) 0.045(6) 0.023(5) 0.000(4) -0.006(4) -0.034(5)
C16 0.046(5) 0.044(5) 0.014(4) 0.001(4) -0.007(4) -0.030(5)
C17 0.038(5) 0.021(4) 0.023(4) 0.004(3) -0.015(4) -0.019(4)
C18 0.043(5) 0.050(6) 0.019(4) 0.005(4) -0.013(4) -0.034(5)
C19 0.053(6) 0.038(5) 0.023(5) -0.001(4) -0.011(4) -0.032(5)
C20 0.027(4) 0.030(5) 0.021(4) -0.002(4) -0.008(4) -0.014(4)
C21 0.036(5) 0.031(5) 0.023(4) 0.004(4) -0.013(4) -0.022(4)
C22 0.022(4) 0.020(4) 0.020(4) -0.004(3) -0.007(4) -0.009(3)
C23 0.031(5) 0.036(5) 0.025(4) 0.001(4) -0.013(4) -0.021(4)
C24 0.034(5) 0.037(5) 0.022(4) 0.008(4) -0.015(4) -0.022(4)
C25 0.052(6) 0.038(5) 0.027(5) -0.001(4) -0.010(5) -0.031(5)
C26 0.033(5) 0.032(5) 0.022(4) -0.002(4) -0.003(4) -0.022(4)
C27 0.025(4) 0.016(4) 0.022(4) 0.002(3) -0.011(4) -0.006(3)
C28 0.038(5) 0.032(5) 0.018(4) -0.010(4) -0.001(4) -0.022(4)
C29 0.033(5) 0.047(6) 0.021(5) -0.005(4) -0.003(4) -0.022(4)
C30 0.036(5) 0.036(5) 0.022(4) 0.006(4) -0.009(4) -0.028(4)
C31 0.051(5) 0.041(5) 0.018(4) 0.006(4) -0.016(4) -0.032(5)
C32 0.030(4) 0.026(4) 0.017(4) -0.001(4) -0.010(4) -0.013(4)
C33 0.070(7) 0.040(5) 0.025(5) 0.013(4) -0.025(5) -0.040(5)
C34 0.061(6) 0.044(5) 0.025(5) 0.012(4) -0.027(5) -0.037(5)

loop_
_atom_type_symbol
_atom_type_description
_atom_type_scat_dispersion_real
_atom_type_scat_dispersion_imag
_atom_type_scat_source
C C 0.0033 0.0016 'International Tables Vol C Tables 4.2.6.8 and 6.1.1.4'
H H 0.0000 0.0000 'International Tables Vol C Tables 4.2.6.8 and 6.1.1.4'
N N 0.0061 0.0033 'International Tables Vol C Tables 4.2.6.8 and 6.1.1.4'
O O 0.0106 0.0060 'International Tables Vol C Tables 4.2.6.8 and 6.1.1.4'
Tb Tb -0.1723 4.1537 'International Tables Vol C Tables 4.2.6.8 and 6.1.1.4'
S S 0.1246 0.1234 'International Tables Vol C Tables 4.2.6.8 and 6.1.1.4'
Cu Cu 0.3201 1.2651 'International Tables Vol C Tables 4.2.6.8 and 6.1.1.4'

loop_
_geom_angle_atom_site_label_1
_geom_angle_atom_site_label_2
_geom_angle_atom_site_label_3
_geom_angle
_geom_angle_site_symmetry_1
_geom_angle_site_symmetry_3
_geom_angle_publ_flag
O1 Tb1 O3 129.86(16) . . ?
O1 Tb1 O16 153.82(17) . 2_675 ?
O3 Tb1 O16 74.13(17) . 2_675 ?
O1 Tb1 O17 84.27(17) . . ?
O3 Tb1 O17 141.82(17) . . ?
O16 Tb1 O17 77.58(18) 2_675 . ?
O1 Tb1 O14 91.38(17) . . ?
O3 Tb1 O14 76.14(17) . . ?
O16 Tb1 O14 84.36(16) 2_675 . ?
O17 Tb1 O14 125.95(17) . . ?
O1 Tb1 O9 75.91(16) . . ?
O3 Tb1 O9 90.53(18) . . ?
O16 Tb1 O9 118.96(16) 2_675 . ?
O17 Tb1 O9 81.21(17) . . ?
O14 Tb1 O9 149.22(16) . . ?
O1 Tb1 N1 65.55(18) . . ?
O3 Tb1 N1 64.31(18) . . ?
O16 Tb1 N1 136.64(18) 2_675 . ?
O17 Tb1 N1 144.94(19) . . ?
O14 Tb1 N1 74.55(17) . . ?
O9 Tb1 N1 74.67(17) . . ?
O1 Tb1 O13 75.39(17) . . ?
O3 Tb1 O13 127.30(17) . . ?
O16 Tb1 O13 81.00(16) 2_675 . ?
O17 Tb1 O13 71.44(17) . . ?
O14 Tb1 O13 55.51(15) . . ?
O9 Tb1 O13 141.87(16) . . ?
N1 Tb1 O13 114.45(16) . . ?
O1 Tb1 O10 126.63(16) . . ?
O3 Tb1 O10 72.15(16) . . ?
O16 Tb1 O10 65.50(16) 2_675 . ?
O17 Tb1 O10 73.04(16) . . ?
O14 Tb1 O10 140.89(15) . . ?
O9 Tb1 O10 53.62(15) . . ?
N1 Tb1 O10 110.22(16) . . ?
O13 Tb1 O10 135.31(14) . . ?
O1 Tb1 H35 98.1 . . ?
O3 Tb1 H35 131.9 . . ?
O16 Tb1 H35 60.2 2_675 . ?
O17 Tb1 H35 19.7 . . ?
O14 Tb1 H35 111.4 . . ?
O9 Tb1 H35 98.2 . . ?
N1 Tb1 H35 163.1 . . ?
O13 Tb1 H35 62.0 . . ?
O10 Tb1 H35 75.6 . . ?
O5 Tb2 O7 129.75(17) . . ?
O5 Tb2 O10 151.49(17) . 2_775 ?
O7 Tb2 O10 75.88(17) . 2_775 ?
O5 Tb2 O18 83.81(17) . . ?
O7 Tb2 O18 142.48(16) . . ?
O10 Tb2 O18 77.35(17) 2_775 . ?
O5 Tb2 O12 88.26(17) . . ?
O7 Tb2 O12 78.25(17) . . ?
O10 Tb2 O12 85.35(16) 2_775 . ?
O18 Tb2 O12 125.04(16) . . ?
O5 Tb2 O15 78.26(16) . 1_655 ?
O7 Tb2 O15 90.52(18) . 1_655 ?
O10 Tb2 O15 118.30(16) 2_775 1_655 ?
O18 Tb2 O15 79.58(17) . 1_655 ?
O12 Tb2 O15 150.74(16) . 1_655 ?
O5 Tb2 N2 65.21(18) . . ?
O7 Tb2 N2 64.57(19) . . ?
O10 Tb2 N2 138.64(19) 2_775 . ?
O18 Tb2 N2 143.16(19) . . ?
O12 Tb2 N2 75.60(17) . . ?
O15 Tb2 N2 75.17(18) 1_655 . ?
O5 Tb2 O11 72.75(16) . . ?
O7 Tb2 O11 129.55(17) . . ?
O10 Tb2 O11 80.77(16) 2_775 . ?
O18 Tb2 O11 70.18(16) . . ?
O12 Tb2 O11 55.61(15) . . ?
O15 Tb2 O11 139.75(16) 1_655 . ?
N2 Tb2 O11 115.16(17) . . ?
O5 Tb2 O16 128.25(16) . 1_655 ?
O7 Tb2 O16 73.37(16) . 1_655 ?
O10 Tb2 O16 65.22(16) 2_775 1_655 ?
O18 Tb2 O16 71.75(16) . 1_655 ?
O12 Tb2 O16 143.02(15) . 1_655 ?
O15 Tb2 O16 53.29(15) 1_655 1_655 ?
N2 Tb2 O16 111.53(16) . 1_655 ?
O11 Tb2 O16 133.27(14) . 1_655 ?
O5 Tb2 S2 102.89(13) . 1_655 ?
O7 Tb2 S2 80.92(14) . 1_655 ?
O10 Tb2 S2 92.54(12) 2_775 1_655 ?
O18 Tb2 S2 74.49(12) . 1_655 ?
O12 Tb2 S2 158.95(11) . 1_655 ?
O15 Tb2 S2 25.90(11) 1_655 1_655 ?
N2 Tb2 S2 92.74(13) . 1_655 ?
O11 Tb2 S2 144.67(11) . 1_655 ?
O16 Tb2 S2 27.40(10) 1_655 1_655 ?
O5 Tb2 H37 97.0 . . ?
O7 Tb2 H37 133.1 . . ?
O10 Tb2 H37 60.0 2_775 . ?
O18 Tb2 H37 19.7 . . ?
O12 Tb2 H37 111.0 . . ?
O15 Tb2 H37 96.5 1_655 . ?
N2 Tb2 H37 161.4 . . ?
O11 Tb2 H37 60.9 . . ?
O16 Tb2 H37 74.2 1_655 . ?
S2 Tb2 H37 85.6 1_655 . ?
N3 Cu1 N4 160.2(3) . . ?
N3 Cu1 O2 107.2(3) . . ?
N4 Cu1 O2 92.4(2) . . ?
N6 Cu2 N5 161.0(3) . . ?
N6 Cu2 O6 103.8(2) . . ?
N5 Cu2 O6 95.0(2) . . ?
C6 N1 C2 120.5(6) . . ?
C6 N1 Tb1 120.9(5) . . ?
C2 N1 Tb1 118.6(5) . . ?
C13 N2 C9 121.0(6) . . ?
C13 N2 Tb2 120.2(5) . . ?
C9 N2 Tb2 118.8(5) . . ?
C19 N3 C15 117.4(7) . . ?
C19 N3 Cu1 122.0(6) . . ?
C15 N3 Cu1 120.6(5) . . ?
C24 N4 C20 117.3(6) . . ?
C24 N4 Cu1 119.7(5) . . ?
C20 N4 Cu1 122.4(6) . . ?
C25 N5 C29 116.3(7) . . ?
C25 N5 Cu2 123.6(6) . . ?
C29 N5 Cu2 120.1(5) . . ?
C30 N6 C34 117.5(7) . . ?
C30 N6 Cu2 121.6(5) . . ?
C34 N6 Cu2 120.9(6) . . ?
C1 O1 Tb1 124.2(5) . . ?
C1 O2 Cu1 114.5(5) . . ?
C7 O3 Tb1 126.7(5) . . ?
C8 O5 Tb2 125.6(5) . . ?
C8 O6 Cu2 124.4(5) . . ?
C14 O7 Tb2 126.3(5) . . ?
S1 O9 Tb1 106.1(3) . . ?
S1 O10 Tb2 148.5(3) . 2_775 ?
S1 O10 Tb1 95.8(2) . . ?
Tb2 O10 Tb1 115.58(18) 2_775 . ?
S1 O11 Tb2 97.4(2) . . ?
S1 O12 Tb2 101.4(2) . . ?
S2 O13 Tb1 97.6(2) . . ?
S2 O14 Tb1 101.4(2) . . ?
S2 O15 Tb2 107.0(3) . 1_455 ?
S2 O16 Tb1 151.4(3) . 2_675 ?
S2 O16 Tb2 94.7(2) . 1_455 ?
Tb1 O16 Tb2 113.71(18) 2_675 1_455 ?
Tb1 O17 H35 88.6 . . ?
Tb1 O17 H36 118.5 . . ?
H35 O17 H36 98.8 . . ?
Tb2 O18 H37 87.8 . . ?
Tb2 O18 H38 114.3 . . ?
H37 O18 H38 98.2 . . ?
H39 O19 H40 103.7 . . ?
H41 O20 H42 105.4 . . ?
O11 S1 O12 105.6(3) . . ?
O11 S1 O9 113.7(3) . . ?
O12 S1 O9 110.9(3) . . ?
O11 S1 O10 111.5(3) . . ?
O12 S1 O10 111.0(3) . . ?
O9 S1 O10 104.3(3) . . ?
O13 S2 O15 113.3(3) . . ?
O13 S2 O14 105.4(3) . . ?
O15 S2 O14 111.1(3) . . ?
O13 S2 O16 112.0(3) . . ?
O15 S2 O16 105.0(3) . . ?
O14 S2 O16 110.2(3) . . ?
O13 S2 Tb2 130.1(2) . 1_455 ?
O15 S2 Tb2 47.1(2) . 1_455 ?
O14 S2 Tb2 124.2(2) . 1_455 ?
O16 S2 Tb2 57.92(19) . 1_455 ?
O2 C1 O1 125.6(7) . . ?
O2 C1 C2 118.8(7) . . ?
O1 C1 C2 115.6(6) . . ?
N1 C2 C3 120.6(7) . . ?
N1 C2 C1 114.1(6) . . ?
C3 C2 C1 125.3(7) . . ?
C4 C3 C2 118.3(7) . . ?
C4 C3 H3 120.9 . . ?
C2 C3 H3 120.9 . . ?
C5 C4 C3 120.0(7) . . ?
C5 C4 H4 120.0 . . ?
C3 C4 H4 120.0 . . ?
C4 C5 C6 118.3(8) . . ?
C4 C5 H5 120.8 . . ?
C6 C5 H5 120.8 . . ?
N1 C6 C5 122.1(7) . . ?
N1 C6 C7 113.2(6) . . ?
C5 C6 C7 124.4(7) . . ?
O4 C7 O3 126.0(8) . . ?
O4 C7 C6 119.5(7) . . ?
O3 C7 C6 114.4(6) . . ?
O6 C8 O5 125.6(7) . . ?
O6 C8 C9 119.1(7) . . ?
O5 C8 C9 115.3(6) . . ?
N2 C9 C10 121.1(7) . . ?
N2 C9 C8 114.0(6) . . ?
C10 C9 C8 124.9(7) . . ?
C9 C10 C11 117.8(8) . . ?
C9 C10 H10 121.1 . . ?
C11 C10 H10 121.1 . . ?
C12 C11 C10 120.1(7) . . ?
C12 C11 H11 119.9 . . ?
C10 C11 H11 119.9 . . ?
C11 C12 C13 119.3(8) . . ?
C11 C12 H12 120.4 . . ?
C13 C12 H12 120.4 . . ?
N2 C13 C12 120.7(8) . . ?
N2 C13 C14 114.2(6) . . ?
C12 C13 C14 125.0(7) . . ?
O8 C14 O7 125.4(8) . . ?
O8 C14 C13 120.1(7) . . ?
O7 C14 C13 114.5(7) . . ?
N3 C15 C16 123.2(7) . . ?
N3 C15 H15 118.4 . . ?
C16 C15 H15 118.4 . . ?
C15 C16 C17 119.7(7) . . ?
C15 C16 H16 120.2 . . ?
C17 C16 H16 120.2 . . ?
C18 C17 C16 117.0(7) . . ?
C18 C17 C32 121.8(7) . 2_776 ?
C16 C17 C32 121.2(7) . 2_776 ?
C17 C18 C19 120.2(7) . . ?
C17 C18 H18 119.9 . . ?
C19 C18 H18 119.9 . . ?
N3 C19 C18 122.5(7) . . ?
N3 C19 H19 118.7 . . ?
C18 C19 H19 118.7 . . ?
N4 C20 C21 121.8(7) . . ?
N4 C20 H20 119.1 . . ?
C21 C20 H20 119.1 . . ?
C20 C21 C22 120.4(8) . . ?
C20 C21 H21 119.8 . . ?
C22 C21 H21 119.8 . . ?
C23 C22 C21 117.3(7) . . ?
C23 C22 C27 121.5(7) . 2_666 ?
C21 C22 C27 121.1(7) . 2_666 ?
C24 C23 C22 120.1(8) . . ?
C24 C23 H23 120.0 . . ?
C22 C23 H23 120.0 . . ?
N4 C24 C23 123.2(8) . . ?
N4 C24 H24 118.4 . . ?
C23 C24 H24 118.4 . . ?
N5 C25 C26 124.2(8) . . ?
N5 C25 H25 117.9 . . ?
C26 C25 H25 117.9 . . ?
C25 C26 C27 118.5(7) . . ?
C25 C26 H26 120.7 . . ?
C27 C26 H26 120.7 . . ?
C28 C27 C26 117.6(7) . . ?
C28 C27 C22 120.7(7) . 2_666 ?
C26 C27 C22 121.6(7) . 2_666 ?
C29 C28 C27 119.1(7) . . ?
C29 C28 H28 120.4 . . ?
C27 C28 H28 120.4 . . ?
N5 C29 C28 124.2(8) . . ?
N5 C29 H29 117.9 . . ?
C28 C29 H29 117.9 . . ?
N6 C30 C31 122.3(7) . . ?
N6 C30 H30 118.9 . . ?
C31 C30 H30 118.9 . . ?
C30 C31 C32 121.0(8) . . ?
C30 C31 H31 119.5 . . ?
C32 C31 H31 119.5 . . ?
C33 C32 C31 115.9(7) . . ?
C33 C32 C17 122.9(7) . 2_776 ?
C31 C32 C17 121.2(7) . 2_776 ?
C34 C33 C32 120.6(8) . . ?
C34 C33 H33 119.7 . . ?
C32 C33 H33 119.7 . . ?
N6 C34 C33 122.7(8) . . ?
N6 C34 H34 118.6 . . ?
C33 C34 H34 118.6 . . ?

loop_
_geom_bond_atom_site_label_1
_geom_bond_atom_site_label_2
_geom_bond_distance
_geom_bond_site_symmetry_2
_geom_bond_publ_flag
Tb1 O1 2.347(5) . ?
Tb1 O3 2.361(5) . ?
Tb1 O16 2.393(5) 2_675 ?
Tb1 O17 2.394(5) . ?
Tb1 O14 2.466(5) . ?
Tb1 O9 2.474(5) . ?
Tb1 N1 2.475(5) . ?
Tb1 O13 2.560(5) . ?
Tb1 O10 2.700(5) . ?
Tb1 H35 2.5207 . ?
Tb2 O5 2.333(5) . ?
Tb2 O7 2.355(5) . ?
Tb2 O10 2.372(5) 2_775 ?
Tb2 O18 2.411(5) . ?
Tb2 O12 2.460(5) . ?
Tb2 O15 2.461(5) 1_655 ?
Tb2 N2 2.470(5) . ?
Tb2 O11 2.557(5) . ?
Tb2 O16 2.732(5) 1_655 ?
Tb2 S2 3.2140(17) 1_655 ?
Tb2 H37 2.5253 . ?
Cu1 N3 1.907(6) . ?
Cu1 N4 1.912(6) . ?
Cu1 O2 2.270(6) . ?
Cu2 N6 1.912(6) . ?
Cu2 N5 1.924(6) . ?
Cu2 O6 2.308(6) . ?
N1 C6 1.323(9) . ?
N1 C2 1.341(9) . ?
N2 C13 1.328(9) . ?
N2 C9 1.351(9) . ?
N3 C19 1.341(10) . ?
N3 C15 1.348(10) . ?
N4 C24 1.331(10) . ?
N4 C20 1.363(10) . ?
N5 C25 1.328(10) . ?
N5 C29 1.341(10) . ?
N6 C30 1.337(10) . ?
N6 C34 1.338(10) . ?
O1 C1 1.276(9) . ?
O2 C1 1.241(9) . ?
O3 C7 1.273(9) . ?
O4 C7 1.218(9) . ?
O5 C8 1.278(8) . ?
O6 C8 1.248(9) . ?
O7 C14 1.282(9) . ?
O8 C14 1.218(9) . ?
O9 S1 1.475(5) . ?
O10 S1 1.491(5) . ?
O10 Tb2 2.372(5) 2_775 ?
O11 S1 1.467(5) . ?
O12 S1 1.474(5) . ?
O13 S2 1.467(5) . ?
O14 S2 1.476(5) . ?
O15 S2 1.469(5) . ?
O15 Tb2 2.461(5) 1_455 ?
O16 S2 1.484(5) . ?
O16 Tb1 2.393(5) 2_675 ?
O16 Tb2 2.732(5) 1_455 ?
O17 H35 0.8503 . ?
O17 H36 0.8503 . ?
O18 H37 0.8504 . ?
O18 H38 0.8503 . ?
O19 H39 0.8501 . ?
O19 H40 0.8501 . ?
O20 H41 0.8500 . ?
O20 H42 0.8500 . ?
S2 Tb2 3.2140(17) 1_455 ?
C1 C2 1.500(10) . ?
C2 C3 1.406(10) . ?
C3 C4 1.397(12) . ?
C3 H3 0.9300 . ?
C4 C5 1.369(11) . ?
C4 H4 0.9300 . ?
C5 C6 1.398(10) . ?
C5 H5 0.9300 . ?
C6 C7 1.523(10) . ?
C8 C9 1.491(10) . ?
C9 C10 1.392(10) . ?
C10 C11 1.401(12) . ?
C10 H10 0.9300 . ?
C11 C12 1.366(12) . ?
C11 H11 0.9300 . ?
C12 C13 1.399(10) . ?
C12 H12 0.9300 . ?
C13 C14 1.501(11) . ?
C15 C16 1.369(10) . ?
C15 H15 0.9300 . ?
C16 C17 1.403(10) . ?
C16 H16 0.9300 . ?
C17 C18 1.379(11) . ?
C17 C32 1.480(10) 2_776 ?
C18 C19 1.388(10) . ?
C18 H18 0.9300 . ?
C19 H19 0.9300 . ?
C20 C21 1.374(10) . ?
C20 H20 0.9300 . ?
C21 C22 1.381(10) . ?
C21 H21 0.9300 . ?
C22 C23 1.377(10) . ?
C22 C27 1.494(10) 2_666 ?
C23 C24 1.370(10) . ?
C23 H23 0.9300 . ?
C24 H24 0.9300 . ?
C25 C26 1.371(10) . ?
C25 H25 0.9300 . ?
C26 C27 1.403(10) . ?
C26 H26 0.9300 . ?
C27 C28 1.379(10) . ?
C27 C22 1.494(10) 2_666 ?
C28 C29 1.365(10) . ?
C28 H28 0.9300 . ?
C29 H29 0.9300 . ?
C30 C31 1.367(10) . ?
C30 H30 0.9300 . ?
C31 C32 1.390(10) . ?
C31 H31 0.9300 . ?
C32 C33 1.378(11) . ?
C32 C17 1.480(10) 2_776 ?
C33 C34 1.373(10) . ?
C33 H33 0.9300 . ?
C34 H34 0.9300 . ?
